data_4002527
loop_
_publ_author_name
'Millange, F.'
'Walton, R.I.'
'Guillou, N.'
'Ferey, G.'
'O'Hare, D.'
'Loiseau, T.'

_publ_section_title
;
 Synthesis and structure of low-dimensional gallium fluorodiphosphates
 seen during the crystallization of the three-dimensional microporous
 gallium fluorophosphate ULM-3
;
_journal_name_full 'Chemistry of Materials (1,1989-)'
_journal_page_first 4448
_journal_page_last 4459
_journal_volume 14
_journal_year 2002
_chemical_formula_sum 'C3 H18 F Ga N2 O10 P2'
_chemical_name_systematic 'Ga (N H3 (C H2)3 N H3) (P2 O7) F (H2 O)3'
_space_group_IT_number 11
_symmetry_space_group_name_Hall '-P 2yb'
_symmetry_space_group_name_H-M 'P 1 21/m 1'
_cell_angle_alpha 90
_cell_angle_beta 108.816
_cell_angle_gamma 90
_cell_formula_units_Z 2
_cell_length_a 9.5724
_cell_length_b 7.1632
_cell_length_c 9.978
_cell_volume 647.618
_citation_journal_id_ASTM CMATEX
_cod_data_source_file Millange_CMATEX_2002_1904.cif
_cod_data_source_block C3H18F1Ga1N2O10P2
_cod_original_cell_volume 647.6184
_cod_original_formula_sum 'C3 H18 F1 Ga1 N2 O10 P2'
_cod_database_code 4002527

loop_
_symmetry_equiv_pos_as_xyz
x,y,z
-x,y+1/2,-z
-x,-y,-z
x,-y-1/2,z

loop_
_atom_site_label
_atom_site_type_symbol
_atom_site_fract_x
_atom_site_fract_y
_atom_site_fract_z
_atom_site_occupancy
_atom_site_U_iso_or_equiv
O5 O-2 0.832 -0.084 0.055 1 0.0
O3 O-2 0.392 0.25 -0.069 1 0.0
O1 O-2 0.32 0.25 0.1578 1 0.0
N2 N-3 0.649 0.25 0.156 1 0.0
P2 P+5 0.2671 0.25 -0.0095 1 0.0
Ga1 Ga+3 0 0 0 1 0.0
C3 C 0.788 0.25 0.273 1 0.0
N1 N-3 0.874 0.25 0.655 1 0.0
O6 O-2 0.621 0.25 0.837 1 0.0
C2 C 0.756 0.25 0.407 1 0.0
C1 C 0.899 0.25 0.5181 1 0.0
O8 O-2 0.5 0 0.5 1 0.0
O7 O-2 0.182 0.25 0.621 1 0.0
O4 O-2 0.12 0.075 0.215 1 0.0
P1 P+5 0.2092 0.25 0.2534 1 0.0
O2 O-2 0.295 0.25 0.408 1 0.0
F1 F-1 -0.078 0.25 -0.031 1 0.0
